data_7244431
loop_
_publ_author_name
'Chen, Catherine'
'Sommer, Charlotte'
'Thisgaard, Helge'
'McKee, Vickie'
'McKenzie, Christine J.'

_publ_section_title
;
 Facile transmetallation of [SbIII(DOTA)]&#x2212; renders it unsuitable
 for medical applications
;
_journal_issue 10
_journal_name_full 'RSC Advances'
_journal_page_first 5772
_journal_page_last 5781
_journal_paper_doi 10.1039/D2RA00642A
_journal_volume 12
_journal_year 2022
_chemical_formula_moiety 'C16 H30 N4 O8, 2(Cl), C2 H6 O S, 4(H2 O)'
_chemical_formula_sum 'C18 H44 Cl2 N4 O13 S'
_chemical_formula_weight 627.53
_space_group_crystal_system monoclinic
_space_group_IT_number 14
_space_group_name_Hall '-P 2yn'
_space_group_name_H-M_alt 'P 1 21/n 1'
_atom_sites_solution_hydrogens mixed
_atom_sites_solution_primary dual
_atom_sites_solution_secondary difmap
_audit_creation_date 2021-11-11
_audit_creation_method
;
Olex2 1.3
(compiled 2020.11.12 svn.r5f609507 for OlexSys, GUI svn.r6272)
;
_audit_update_record
;
2021-12-14 deposited with the CCDC.	2022-02-07 downloaded from the CCDC.
;
_cell_angle_alpha 90
_cell_angle_beta 90.5130(10)
_cell_angle_gamma 90
_cell_formula_units_Z 4
_cell_length_a 11.1185(2)
_cell_length_b 21.3172(4)
_cell_length_c 12.1038(2)
_cell_measurement_reflns_used 13228
_cell_measurement_temperature 100.00(10)
_cell_measurement_theta_max 74.5250
_cell_measurement_theta_min 16.1420
_cell_volume 2868.67(9)
_computing_cell_refinement 'CrysAlisPro 1.171.40.81a (Rigaku OD, 2020)'
_computing_data_collection 'CrysAlisPro 1.171.40.81a (Rigaku OD, 2020)'
_computing_data_reduction 'CrysAlisPro 1.171.40.81a (Rigaku OD, 2020)'
_computing_molecular_graphics 'Mercury (Macrae at al., 2008)'
_computing_publication_material 'Olex2 (Dolomanov et al. 2009), PublCIF (Westrip, 2010)'
_computing_structure_refinement 'SHELXL-2018/3 (Sheldrick, 2015a)'
_computing_structure_solution 'SHELXT (Sheldrick 2015)'
_diffrn_ambient_environment N~2~
_diffrn_ambient_temperature 100.00(10)
_diffrn_detector 'CCD plate'
_diffrn_detector_area_resol_mean 5.2923
_diffrn_detector_type AtlasS2
_diffrn_measured_fraction_theta_full 1.000
_diffrn_measured_fraction_theta_max 0.992
_diffrn_measurement_details
;
List of Runs (angles in degrees, time in seconds):

  # Type    Start    End  Width  t~exp~   \w     \q     \k     \f   Frames
#--------------------------------------------------------------------------
  1  \w    -66.00  16.00   1.00    2.57    --    0.58 -38.00 -60.00   82
  2  \w    -66.00  16.00   1.00    2.57    --    0.58 -38.00  90.00   82
  3  \w    -22.00  68.00   1.00    2.57    --   -0.58  57.00 150.00   90
  4  \w     28.00 107.00   1.00   10.30    --  100.40 -94.00 -30.00   79
  5  \w     33.00  68.00   1.00   10.30    --  100.40 -61.00-120.00   35
  6  \w     24.00 176.00   1.00   10.30    --  100.40   0.00-150.00  152
  7  \w     88.00 169.00   1.00   10.30    --  100.40  30.00   0.00   81
  8  \w     88.00 169.00   1.00   10.30    --  100.40  30.00  60.00   81
  9  \w     78.00 168.00   1.00   10.30    --  100.40  61.00  30.00   90
 10  \w     82.00 167.00   1.00   10.30    --  100.40  45.00 -30.00   85
 11  \w     33.00  68.00   1.00   10.30    --  100.40 -61.00  30.00   35
 12  \w     33.00  68.00   1.00   10.30    --  100.40 -61.00 -30.00   35
 13  \w     33.00 112.00   1.00   10.30    --  100.40-125.00 -30.00   79
 14  \w     33.00 112.00   1.00   10.30    --  100.40-125.00-150.00   79
 15  \w     33.00 112.00   1.00   10.30    --  100.40-125.00-180.00   79
 16  \w     33.00 112.00   1.00   10.30    --  100.40-125.00 -90.00   79
 17  \w     33.00 112.00   1.00   10.30    --  100.40-125.00-120.00   79
 18  \w     33.00  68.00   1.00   10.30    --  100.40 -61.00  60.00   35
 19  \w     31.00 108.00   1.00   10.30    --  100.40-110.00  78.00   77
 20  \w     33.00 112.00   1.00   10.30    --  100.40-125.00 150.00   79
 21  \w    -72.00  15.00   1.00    2.57    --    0.58 -19.00-180.00   87
 22  \w    -67.00  15.00   1.00    2.57    --   -0.58 -38.00-120.00   82
 23  \w    -77.00 -15.00   1.00   10.30    --  -82.50  61.00  30.00   62
 24  \w    -73.00  15.00   1.00    2.57    --   -0.58 -19.00   0.00   88
 25  \w   -150.00 -60.00   1.00   10.30    --  -82.50 -61.00 -97.90   90
 26  \w   -150.00 -59.00   1.00   10.30    --  -82.50 -64.00 -39.75   91
;
_diffrn_measurement_device 'four-circle diffractometer'
_diffrn_measurement_device_type 'XtaLAB Synergy, Dualflex, AtlasS2'
_diffrn_measurement_method '\w scans'
_diffrn_orient_matrix_type 'CrysAlisPro convention (1999,Acta A55,543-557)'
_diffrn_orient_matrix_UB_11 -0.0929957000
_diffrn_orient_matrix_UB_12 0.0413894000
_diffrn_orient_matrix_UB_13 0.0591736000
_diffrn_orient_matrix_UB_21 -0.0420870000
_diffrn_orient_matrix_UB_22 -0.0572333000
_diffrn_orient_matrix_UB_23 0.0670848000
_diffrn_orient_matrix_UB_31 0.0936517000
_diffrn_orient_matrix_UB_32 0.0153265000
_diffrn_orient_matrix_UB_33 0.0905816000
_diffrn_radiation_monochromator mirror
_diffrn_radiation_probe x-ray
_diffrn_radiation_type 'Cu K\a'
_diffrn_radiation_wavelength 1.54184
_diffrn_reflns_av_unetI/netI 0.0309
_diffrn_reflns_Laue_measured_fraction_full 1.000
_diffrn_reflns_Laue_measured_fraction_max 0.992
_diffrn_reflns_limit_h_max 13
_diffrn_reflns_limit_h_min -12
_diffrn_reflns_limit_k_max 26
_diffrn_reflns_limit_k_min -26
_diffrn_reflns_limit_l_max 15
_diffrn_reflns_limit_l_min -14
_diffrn_reflns_number 9137
_diffrn_reflns_point_group_measured_fraction_full 1.000
_diffrn_reflns_point_group_measured_fraction_max 0.992
_diffrn_reflns_theta_full 67.684
_diffrn_reflns_theta_max 74.669
_diffrn_reflns_theta_min 4.148
_diffrn_source 'micro-focus sealed X-ray tube'
_diffrn_source_type 'PhotonJet (Cu) X-ray Source'
_exptl_absorpt_coefficient_mu 3.310
_exptl_absorpt_correction_T_max -0.010
_exptl_absorpt_correction_T_min 10000000.000
_exptl_absorpt_correction_type analytical
_exptl_absorpt_process_details
;
CrysAlisPro 1.171.40.81a (Rigaku Oxford Diffraction, 2020)
Analytical numeric absorption correction using a multifaceted crystal
model based on expressions derived by R.C. Clark & J.S. Reid.
(Clark, R. C. & Reid, J. S. (1995). Acta Cryst. A51, 887-897)
Empirical absorption correction using spherical harmonics,
implemented in SCALE3 ABSPACK scaling algorithm.
;
_exptl_crystal_colour colourless
_exptl_crystal_density_diffrn 1.453
_exptl_crystal_description plate
_exptl_crystal_F_000 1336
_exptl_crystal_recrystallization_method 'Re-crystallisation from solvent: dilute HCl'
_exptl_crystal_size_max 0.158
_exptl_crystal_size_mid 0.134
_exptl_crystal_size_min 0.018
_refine_diff_density_max 1.080
_refine_diff_density_min -0.913
_refine_diff_density_rms 0.081
_refine_ls_extinction_method none
_refine_ls_goodness_of_fit_ref 0.997
_refine_ls_hydrogen_treatment mixed
_refine_ls_matrix_type full
_refine_ls_number_parameters 393
_refine_ls_number_reflns 9137
_refine_ls_number_restraints 15
_refine_ls_restrained_S_all 0.998
_refine_ls_R_factor_all 0.0590
_refine_ls_R_factor_gt 0.0447
_refine_ls_shift/su_max 0.000
_refine_ls_shift/su_mean 0.000
_refine_ls_structure_factor_coef Fsqd
_refine_ls_weighting_details 'w=1/[\s^2^(Fo^2^)+(0.0900P)^2^] where P=(Fo^2^+2Fc^2^)/3'
_refine_ls_weighting_scheme calc
_refine_ls_wR_factor_gt 0.1258
_refine_ls_wR_factor_ref 0.1310
_reflns_Friedel_coverage 0.000
_reflns_number_gt 6924
_reflns_number_total 9137
_reflns_threshold_expression 'I > 2\s(I)'
_twin_special_details
;
Component 2 rotated by 1.5575\% 
around [0.10 -0.99 0.09] (reciprocal) or [0.34 -0.90 0.27] (direct)
;
_cod_data_source_file d2ra00642a2.cif
_cod_data_source_block H6DOTAtwin
_cod_database_code 7244431
_shelx_shelxl_version_number 2018/3
_chemical_oxdiff_formula C18H40N4O5ClS
_shelx_space_group_comment
;
The symmetry employed for this shelxl refinement is uniquely defined
by the following loop, which should always be used as a source of
symmetry information in preference to the above space-group names.
They are only intended as comments.
;
_olex2_refinement_description
;
1. Twinned data refinement
 Scales: 0.75035
 0.24965
2. Restrained distances
 O1-H1 = O4-H4 = O6-H6 = O8-H8 = O11-H11C = O11-H11D = O12-H12A = O12-H12B
 0.83 with sigma of 0.02
 O13-H13C = O13-H13D = O14-H14C = O14-H14D = O11'-H11E = O11'-H11F
 0.83 with sigma of 0.02
 H11C-H11D
 1.35 with sigma of 0.02
3. Others
 Fixed Sof: O11(0.9) H11C(0.9) H11D(0.9) Cl2(0.9) O11'(0.1) H11E(0.1)
 H11F(0.1) Cl2'(0.1)
4.a Riding coordinates:
 O11'(H11E,H11F)
4.b Secondary CH2 refined with riding coordinates:
 C1(H1A,H1B), C2(H2A,H2B), C3(H3A,H3B), C5(H5A,H5B), C6(H6A,H6B), C7(H7A,H7B),
 C9(H9A,H9B), C10(H10A,H10B), C11(H11A,H11B), C13(H13A,H13B), C14(H14A,H14B),
 C15(H15A,H15B)
4.c Idealised Me refined as rotating group:
 C22(H22A,H22B,H22C), C21(H21A,H21B,H21C)
4.d Idealised tetrahedral OH refined as rotating group with stretchable bonds:
 O1(H1), O4(H4), O6(H6)
;
_olex2_submission_special_instructions 'No special instructions were received'
_oxdiff_exptl_absorpt_empirical_details
;
Empirical correction (ABSPACK) includes:
- Absorption correction using spherical harmonics
- Frame scaling
;
_oxdiff_exptl_absorpt_empirical_full_max 1.271
_oxdiff_exptl_absorpt_empirical_full_min 0.772
_oxdiff_twin_integration_method simultaneous
_oxdiff_twin_items 2

loop_
_space_group_symop_operation_xyz
'x, y, z'
'-x+1/2, y+1/2, -z+1/2'
'-x, -y, -z'
'x-1/2, -y-1/2, z-1/2'

loop_
_atom_site_label
_atom_site_type_symbol
_atom_site_fract_x
_atom_site_fract_y
_atom_site_fract_z
_atom_site_U_iso_or_equiv
_atom_site_adp_type
_atom_site_occupancy
_atom_site_site_symmetry_order
_atom_site_calc_flag
_atom_site_refinement_flags_posn
_atom_site_refinement_flags_adp
_atom_site_refinement_flags_occupancy
_atom_site_disorder_assembly
_atom_site_disorder_group
O1 O 0.82198(15) 0.25750(8) 0.30974(13) 0.0223(4) Uani 1 1 d D . . . .
H1 H 0.8350(18) 0.2952(10) 0.316(2) 0.033 Uiso 1 1 calc DR U . . .
O2 O 0.68942(16) 0.28917(9) 0.18091(15) 0.0282(4) Uani 1 1 d . . . . .
O3 O 0.94563(14) 0.26646(8) 0.54475(12) 0.0195(3) Uani 1 1 d . . . . .
O4 O 1.10108(15) 0.29305(8) 0.43653(13) 0.0211(4) Uani 1 1 d D . . . .
H4 H 1.0867(17) 0.3274(10) 0.457(2) 0.032 Uiso 1 1 calc DR U . . .
O5 O 0.66444(14) 0.26577(8) 0.66795(13) 0.0211(3) Uani 1 1 d . . . . .
O6 O 0.80811(15) 0.30273(8) 0.78129(14) 0.0214(3) Uani 1 1 d D . . . .
H6 H 0.777(2) 0.3359(9) 0.768(2) 0.032 Uiso 1 1 calc DR U . . .
O7 O 0.54081(15) 0.26013(8) 0.43245(13) 0.0210(3) Uani 1 1 d . . . . .
O8 O 0.39389(16) 0.28805(9) 0.54915(14) 0.0244(4) Uani 1 1 d D . . . .
H8 H 0.402(3) 0.3191(12) 0.516(3) 0.037 Uiso 1 1 d D U . . .
N1 N 0.72333(16) 0.14205(9) 0.32968(14) 0.0142(4) Uani 1 1 d . . . . .
N2 N 0.94156(16) 0.14607(9) 0.47191(14) 0.0134(4) Uani 1 1 d . . . . .
H2 H 0.879(3) 0.1681(15) 0.478(2) 0.020 Uiso 1 1 d . U . . .
N3 N 0.77646(15) 0.14763(8) 0.66203(14) 0.0131(4) Uani 1 1 d . . . . .
N4 N 0.55987(16) 0.14269(9) 0.52289(14) 0.0141(4) Uani 1 1 d . . . . .
H4A H 0.623(3) 0.1655(15) 0.517(2) 0.021 Uiso 1 1 d . U . . .
C1 C 0.83945(19) 0.11571(11) 0.29471(16) 0.0154(4) Uani 1 1 d . . . . .
H1A H 0.883849 0.147418 0.254569 0.018 Uiso 1 1 calc R U . . .
H1B H 0.824957 0.080738 0.245088 0.018 Uiso 1 1 calc R U . . .
C2 C 0.91452(19) 0.09345(10) 0.39255(17) 0.0147(4) Uani 1 1 d . . . . .
H2A H 0.871575 0.060507 0.430930 0.018 Uiso 1 1 calc R U . . .
H2B H 0.989464 0.075955 0.366055 0.018 Uiso 1 1 calc R U . . .
C3 C 0.6760(2) 0.18427(11) 0.24358(18) 0.0188(5) Uani 1 1 d . . . . .
H3A H 0.589908 0.188434 0.253264 0.023 Uiso 1 1 calc R U . . .
H3B H 0.688975 0.164956 0.172101 0.023 Uiso 1 1 calc R U . . .
C4 C 0.7308(2) 0.24880(11) 0.24256(18) 0.0206(5) Uani 1 1 d . . . . .
C5 C 0.97626(19) 0.12123(10) 0.58435(17) 0.0149(4) Uani 1 1 d . . . . .
H5A H 1.016667 0.154075 0.625881 0.018 Uiso 1 1 calc R U . . .
H5B H 1.032424 0.086795 0.575663 0.018 Uiso 1 1 calc R U . . .
C6 C 0.86815(19) 0.09852(10) 0.64901(17) 0.0148(4) Uani 1 1 d . . . . .
H6A H 0.832527 0.062883 0.611146 0.018 Uiso 1 1 calc R U . . .
H6B H 0.894735 0.084548 0.721486 0.018 Uiso 1 1 calc R U . . .
C7 C 1.03711(19) 0.18890(11) 0.42933(18) 0.0163(4) Uani 1 1 d . . . . .
H7A H 1.031553 0.191282 0.349412 0.020 Uiso 1 1 calc R U . . .
H7B H 1.115780 0.172430 0.448907 0.020 Uiso 1 1 calc R U . . .
C8 C 1.02220(19) 0.25373(11) 0.47829(17) 0.0156(4) Uani 1 1 d . . . . .
C9 C 0.66303(18) 0.12012(10) 0.70192(17) 0.0147(4) Uani 1 1 d . . . . .
H9A H 0.616899 0.152186 0.739472 0.018 Uiso 1 1 calc R U . . .
H9B H 0.681154 0.087200 0.754829 0.018 Uiso 1 1 calc R U . . .
C10 C 0.58842(19) 0.09320(10) 0.60810(17) 0.0152(4) Uani 1 1 d . . . . .
H10A H 0.632181 0.059161 0.573633 0.018 Uiso 1 1 calc R U . . .
H10B H 0.514102 0.076282 0.637065 0.018 Uiso 1 1 calc R U . . .
C11 C 0.81899(19) 0.19642(10) 0.73833(17) 0.0149(4) Uani 1 1 d . . . . .
H11A H 0.904323 0.203062 0.727127 0.018 Uiso 1 1 calc R U . . .
H11B H 0.808317 0.182018 0.813629 0.018 Uiso 1 1 calc R U . . .
C12 C 0.75404(19) 0.25766(11) 0.72332(17) 0.0158(4) Uani 1 1 d . . . . .
C13 C 0.52698(19) 0.11412(11) 0.41287(17) 0.0167(4) Uani 1 1 d . . . . .
H13A H 0.485130 0.145123 0.368211 0.020 Uiso 1 1 calc R U . . .
H13B H 0.472609 0.079203 0.424500 0.020 Uiso 1 1 calc R U . . .
C14 C 0.63687(19) 0.09112(11) 0.35096(17) 0.0158(4) Uani 1 1 d . . . . .
H14A H 0.676325 0.058533 0.393889 0.019 Uiso 1 1 calc R U . . .
H14B H 0.611373 0.072905 0.281150 0.019 Uiso 1 1 calc R U . . .
C15 C 0.4625(2) 0.18553(11) 0.56230(18) 0.0179(4) Uani 1 1 d . . . . .
H15A H 0.469647 0.191009 0.641641 0.022 Uiso 1 1 calc R U . . .
H15B H 0.384554 0.167021 0.546344 0.022 Uiso 1 1 calc R U . . .
C16 C 0.47168(19) 0.24851(11) 0.50586(17) 0.0174(4) Uani 1 1 d . . . . .
Cl1 Cl 0.74656(5) 0.45355(2) 0.99820(4) 0.01736(14) Uani 1 1 d . . . . .
S21 S 0.81864(6) 0.41904(3) 0.37503(5) 0.02728(17) Uani 1 1 d . . . . .
O21 O 0.89401(16) 0.37045(9) 0.31445(15) 0.0303(4) Uani 1 1 d . . . . .
C22 C 0.6857(3) 0.42938(16) 0.2942(2) 0.0402(7) Uani 1 1 d . . . . .
H22A H 0.706740 0.444306 0.222064 0.060 Uiso 1 1 calc R U . . .
H22B H 0.634325 0.459393 0.329378 0.060 Uiso 1 1 calc R U . . .
H22C H 0.644330 0.390018 0.287483 0.060 Uiso 1 1 calc R U . . .
C21 C 0.7517(3) 0.37781(15) 0.4882(2) 0.0348(6) Uani 1 1 d . . . . .
H21A H 0.710143 0.341442 0.460864 0.052 Uiso 1 1 calc R U . . .
H21B H 0.695743 0.404884 0.524899 0.052 Uiso 1 1 calc R U . . .
H21C H 0.813357 0.365070 0.539526 0.052 Uiso 1 1 calc R U . . .
O12 O 0.95049(19) 0.47588(11) 0.65149(16) 0.0331(4) Uani 1 1 d D . . . .
H12A H 0.890(2) 0.4630(19) 0.674(3) 0.050 Uiso 1 1 d D U . . .
H12B H 0.943(4) 0.5098(12) 0.632(3) 0.050 Uiso 1 1 d D U . . .
O14 O 0.54803(17) 0.46654(10) 0.66225(15) 0.0311(4) Uani 1 1 d D . . . .
H14C H 0.506(3) 0.4475(17) 0.618(3) 0.047 Uiso 1 1 d D U . . .
H14D H 0.553(3) 0.4997(13) 0.629(3) 0.047 Uiso 1 1 d D U . . .
O13 O 0.75020(16) 0.42090(9) 0.75481(14) 0.0232(4) Uani 1 1 d D . . . .
H13C H 0.752(3) 0.4344(16) 0.8166(19) 0.035 Uiso 1 1 d D U . . .
H13D H 0.689(2) 0.4323(16) 0.728(3) 0.035 Uiso 1 1 d D U . . .
O11 O 1.0881(2) 0.41412(11) 0.4932(2) 0.0247(5) Uani 0.9 1 d D . P A 1
H11C H 1.046(3) 0.4345(17) 0.538(3) 0.037 Uiso 0.9 1 d D U P B 1
H11D H 1.1603(18) 0.420(2) 0.504(3) 0.037 Uiso 0.9 1 d D U P C 1
Cl2 Cl 0.36637(10) 0.42217(4) 0.48079(6) 0.02488(18) Uani 0.9 1 d . . P D 1
O11' O 0.404(3) 0.4114(16) 0.473(3) 0.045(10) Uiso 0.1 1 d D . P E 2
H11E H 0.451504 0.431951 0.434286 0.067 Uiso 0.1 1 d DR U P E 2
H11F H 0.348854 0.434981 0.496096 0.067 Uiso 0.1 1 d DR U P E 2
Cl2' Cl 1.1241(8) 0.4194(4) 0.5133(7) 0.0210(18) Uiso 0.1 1 d . . P F 2

loop_
_atom_site_aniso_label
_atom_site_aniso_U_11
_atom_site_aniso_U_22
_atom_site_aniso_U_33
_atom_site_aniso_U_23
_atom_site_aniso_U_13
_atom_site_aniso_U_12
O1 0.0294(9) 0.0146(8) 0.0228(8) 0.0002(6) 0.0003(7) 0.0000(7)
O2 0.0272(9) 0.0205(9) 0.0370(10) 0.0093(7) 0.0000(7) 0.0049(7)
O3 0.0212(8) 0.0171(8) 0.0202(8) 0.0007(6) 0.0042(6) -0.0006(6)
O4 0.0258(9) 0.0163(8) 0.0213(8) 0.0000(6) 0.0049(6) -0.0060(7)
O5 0.0218(8) 0.0178(8) 0.0235(8) -0.0001(6) -0.0057(6) 0.0012(7)
O6 0.0243(9) 0.0136(8) 0.0262(8) -0.0051(6) -0.0065(6) 0.0023(6)
O7 0.0223(8) 0.0203(9) 0.0203(8) 0.0007(6) 0.0015(6) 0.0005(7)
O8 0.0279(9) 0.0187(9) 0.0267(9) 0.0034(7) 0.0065(7) 0.0077(7)
N1 0.0131(9) 0.0148(9) 0.0147(8) 0.0018(7) 0.0010(6) 0.0015(7)
N2 0.0120(9) 0.0126(9) 0.0156(8) 0.0003(7) 0.0015(6) -0.0002(7)
N3 0.0125(8) 0.0132(9) 0.0135(8) -0.0018(6) 0.0013(6) -0.0008(7)
N4 0.0111(9) 0.0148(9) 0.0163(8) 0.0005(7) 0.0014(6) 0.0001(7)
C1 0.0162(10) 0.0172(11) 0.0127(9) -0.0004(7) 0.0023(8) 0.0021(8)
C2 0.0155(10) 0.0127(10) 0.0158(10) -0.0013(8) 0.0012(8) 0.0001(8)
C3 0.0195(11) 0.0200(11) 0.0168(10) 0.0040(8) 0.0001(8) 0.0023(9)
C4 0.0223(12) 0.0166(11) 0.0231(11) 0.0009(9) 0.0075(9) 0.0043(9)
C5 0.0133(10) 0.0162(11) 0.0151(10) 0.0003(8) -0.0008(7) 0.0014(8)
C6 0.0159(10) 0.0139(10) 0.0146(9) 0.0009(8) 0.0012(7) 0.0013(8)
C7 0.0128(10) 0.0167(11) 0.0196(10) 0.0007(8) 0.0030(8) -0.0026(8)
C8 0.0154(10) 0.0159(11) 0.0155(9) 0.0022(8) -0.0023(8) -0.0018(8)
C9 0.0135(10) 0.0165(10) 0.0142(9) 0.0007(7) 0.0024(7) -0.0014(8)
C10 0.0157(10) 0.0137(10) 0.0163(10) 0.0008(8) 0.0019(8) -0.0005(8)
C11 0.0160(10) 0.0149(10) 0.0137(9) -0.0037(8) -0.0015(7) -0.0009(8)
C12 0.0175(11) 0.0162(11) 0.0136(9) -0.0012(8) 0.0025(8) -0.0023(8)
C13 0.0151(11) 0.0195(11) 0.0156(10) -0.0007(8) -0.0004(8) -0.0022(9)
C14 0.0157(10) 0.0158(11) 0.0159(10) -0.0011(8) -0.0011(8) -0.0011(8)
C15 0.0145(10) 0.0181(11) 0.0213(10) 0.0006(8) 0.0034(8) 0.0026(9)
C16 0.0152(11) 0.0179(11) 0.0189(10) -0.0024(8) -0.0034(8) 0.0001(8)
Cl1 0.0188(3) 0.0153(3) 0.0181(3) -0.00081(18) 0.00360(18) -0.00057(19)
S21 0.0305(3) 0.0226(3) 0.0288(3) -0.0033(2) 0.0039(2) -0.0027(2)
O21 0.0281(10) 0.0278(10) 0.0351(10) -0.0043(8) 0.0077(7) -0.0024(8)
C22 0.0455(17) 0.0410(17) 0.0341(15) -0.0022(12) -0.0024(12) 0.0149(14)
C21 0.0418(16) 0.0371(17) 0.0256(13) -0.0014(11) 0.0077(11) 0.0080(13)
O12 0.0333(11) 0.0372(12) 0.0289(9) 0.0104(8) 0.0019(8) -0.0007(9)
O14 0.0288(10) 0.0383(12) 0.0261(9) -0.0018(8) 0.0002(7) -0.0030(9)
O13 0.0291(9) 0.0213(9) 0.0191(8) -0.0028(7) -0.0005(7) 0.0017(7)
O11 0.0221(13) 0.0236(12) 0.0282(12) -0.0012(9) -0.0005(10) -0.0016(10)
Cl2 0.0291(4) 0.0201(4) 0.0254(4) 0.0026(2) -0.0015(3) -0.0027(3)

loop_
_atom_type_symbol
_atom_type_description
_atom_type_scat_dispersion_real
_atom_type_scat_dispersion_imag
_atom_type_scat_source
C C 0.0181 0.0091 'International Tables Vol C Tables 4.2.6.8 and 6.1.1.4'
H H 0.0000 0.0000 'International Tables Vol C Tables 4.2.6.8 and 6.1.1.4'
N N 0.0311 0.0180 'International Tables Vol C Tables 4.2.6.8 and 6.1.1.4'
O O 0.0492 0.0322 'International Tables Vol C Tables 4.2.6.8 and 6.1.1.4'
S S 0.3331 0.5567 'International Tables Vol C Tables 4.2.6.8 and 6.1.1.4'
Cl Cl 0.3639 0.7018 'International Tables Vol C Tables 4.2.6.8 and 6.1.1.4'

loop_
_exptl_crystal_face_index_h
_exptl_crystal_face_index_k
_exptl_crystal_face_index_l
_exptl_crystal_face_perp_dist
0 1 0 0.0088
0 -1 0 0.0097
1 0 -1 0.0608
-2 -1 -1 0.0487
2 1 2 0.0657
0 1 2 0.0457
-1 -1 -2 0.0712

loop_
_geom_angle_atom_site_label_1
_geom_angle_atom_site_label_2
_geom_angle_atom_site_label_3
_geom_angle
_geom_angle_site_symmetry_1
_geom_angle_site_symmetry_3
_geom_angle_publ_flag
C4 O1 H1 109.5 . . ?
C8 O4 H4 109.5 . . ?
C12 O6 H6 109.5 . . ?
C16 O8 H8 105(3) . . ?
C1 N1 C14 110.12(17) . . ?
C3 N1 C1 109.77(16) . . ?
C3 N1 C14 110.18(17) . . ?
C2 N2 H2 108(2) . . ?
C2 N2 C5 111.24(16) . . ?
C5 N2 H2 108.9(19) . . ?
C7 N2 H2 106(2) . . ?
C7 N2 C2 111.92(16) . . ?
C7 N2 C5 110.41(16) . . ?
C6 N3 C9 110.33(17) . . ?
C11 N3 C6 110.63(16) . . ?
C11 N3 C9 110.33(16) . . ?
C10 N4 H4A 106.3(19) . . ?
C13 N4 H4A 110.6(19) . . ?
C13 N4 C10 111.71(17) . . ?
C15 N4 H4A 106(2) . . ?
C15 N4 C10 110.94(16) . . ?
C15 N4 C13 110.95(16) . . ?
N1 C1 H1A 109.2 . . ?
N1 C1 H1B 109.2 . . ?
N1 C1 C2 111.84(16) . . ?
H1A C1 H1B 107.9 . . ?
C2 C1 H1A 109.2 . . ?
C2 C1 H1B 109.2 . . ?
N2 C2 C1 111.71(17) . . ?
N2 C2 H2A 109.3 . . ?
N2 C2 H2B 109.3 . . ?
C1 C2 H2A 109.3 . . ?
C1 C2 H2B 109.3 . . ?
H2A C2 H2B 107.9 . . ?
N1 C3 H3A 108.5 . . ?
N1 C3 H3B 108.5 . . ?
N1 C3 C4 115.04(19) . . ?
H3A C3 H3B 107.5 . . ?
C4 C3 H3A 108.5 . . ?
C4 C3 H3B 108.5 . . ?
O1 C4 C3 115.9(2) . . ?
O2 C4 O1 124.3(2) . . ?
O2 C4 C3 119.8(2) . . ?
N2 C5 H5A 109.1 . . ?
N2 C5 H5B 109.1 . . ?
N2 C5 C6 112.32(17) . . ?
H5A C5 H5B 107.9 . . ?
C6 C5 H5A 109.1 . . ?
C6 C5 H5B 109.1 . . ?
N3 C6 C5 112.38(17) . . ?
N3 C6 H6A 109.1 . . ?
N3 C6 H6B 109.1 . . ?
C5 C6 H6A 109.1 . . ?
C5 C6 H6B 109.1 . . ?
H6A C6 H6B 107.9 . . ?
N2 C7 H7A 109.7 . . ?
N2 C7 H7B 109.7 . . ?
N2 C7 C8 109.99(17) . . ?
H7A C7 H7B 108.2 . . ?
C8 C7 H7A 109.7 . . ?
C8 C7 H7B 109.7 . . ?
O3 C8 O4 126.1(2) . . ?
O3 C8 C7 123.1(2) . . ?
O4 C8 C7 110.81(18) . . ?
N3 C9 H9A 109.3 . . ?
N3 C9 H9B 109.3 . . ?
N3 C9 C10 111.68(16) . . ?
H9A C9 H9B 107.9 . . ?
C10 C9 H9A 109.3 . . ?
C10 C9 H9B 109.3 . . ?
N4 C10 C9 111.02(17) . . ?
N4 C10 H10A 109.4 . . ?
N4 C10 H10B 109.4 . . ?
C9 C10 H10A 109.4 . . ?
C9 C10 H10B 109.4 . . ?
H10A C10 H10B 108.0 . . ?
N3 C11 H11A 109.0 . . ?
N3 C11 H11B 109.0 . . ?
N3 C11 C12 112.85(17) . . ?
H11A C11 H11B 107.8 . . ?
C12 C11 H11A 109.0 . . ?
C12 C11 H11B 109.0 . . ?
O5 C12 O6 123.8(2) . . ?
O5 C12 C11 125.8(2) . . ?
O6 C12 C11 110.46(18) . . ?
N4 C13 H13A 109.2 . . ?
N4 C13 H13B 109.2 . . ?
N4 C13 C14 112.10(17) . . ?
H13A C13 H13B 107.9 . . ?
C14 C13 H13A 109.2 . . ?
C14 C13 H13B 109.2 . . ?
N1 C14 C13 112.13(18) . . ?
N1 C14 H14A 109.2 . . ?
N1 C14 H14B 109.2 . . ?
C13 C14 H14A 109.2 . . ?
C13 C14 H14B 109.2 . . ?
H14A C14 H14B 107.9 . . ?
N4 C15 H15A 109.6 . . ?
N4 C15 H15B 109.6 . . ?
N4 C15 C16 110.24(17) . . ?
H15A C15 H15B 108.1 . . ?
C16 C15 H15A 109.6 . . ?
C16 C15 H15B 109.6 . . ?
O7 C16 O8 125.9(2) . . ?
O7 C16 C15 124.2(2) . . ?
O8 C16 C15 109.94(18) . . ?
O21 S21 C22 106.09(13) . . ?
O21 S21 C21 105.56(12) . . ?
C22 S21 C21 97.61(15) . . ?
S21 C22 H22A 109.5 . . ?
S21 C22 H22B 109.5 . . ?
S21 C22 H22C 109.5 . . ?
H22A C22 H22B 109.5 . . ?
H22A C22 H22C 109.5 . . ?
H22B C22 H22C 109.5 . . ?
S21 C21 H21A 109.5 . . ?
S21 C21 H21B 109.5 . . ?
S21 C21 H21C 109.5 . . ?
H21A C21 H21B 109.5 . . ?
H21A C21 H21C 109.5 . . ?
H21B C21 H21C 109.5 . . ?
H12A O12 H12B 110(4) . . ?
H14C O14 H14D 98(4) . . ?
H13C O13 H13D 107(3) . . ?
H11C O11 H11D 111(3) . . ?
H11E O11' H11F 109.9 . . ?

loop_
_geom_bond_atom_site_label_1
_geom_bond_atom_site_label_2
_geom_bond_distance
_geom_bond_site_symmetry_2
_geom_bond_publ_flag
O1 H1 0.82(2) . ?
O1 C4 1.307(3) . ?
O2 C4 1.226(3) . ?
O3 C8 1.207(3) . ?
O4 H4 0.79(2) . ?
O4 C8 1.317(3) . ?
O5 C12 1.208(3) . ?
O6 H6 0.81(2) . ?
O6 C12 1.330(3) . ?
O7 C16 1.206(3) . ?
O8 H8 0.78(2) . ?
O8 C16 1.319(3) . ?
N1 C1 1.473(3) . ?
N1 C3 1.471(3) . ?
N1 C14 1.474(3) . ?
N2 H2 0.84(3) . ?
N2 C2 1.505(3) . ?
N2 C5 1.507(3) . ?
N2 C7 1.496(3) . ?
N3 C6 1.471(3) . ?
N3 C9 1.476(3) . ?
N3 C11 1.466(3) . ?
N4 H4A 0.86(3) . ?
N4 C10 1.507(3) . ?
N4 C13 1.506(3) . ?
N4 C15 1.498(3) . ?
C1 H1A 0.9700 . ?
C1 H1B 0.9700 . ?
C1 C2 1.519(3) . ?
C2 H2A 0.9700 . ?
C2 H2B 0.9700 . ?
C3 H3A 0.9700 . ?
C3 H3B 0.9700 . ?
C3 C4 1.505(3) . ?
C5 H5A 0.9700 . ?
C5 H5B 0.9700 . ?
C5 C6 1.519(3) . ?
C6 H6A 0.9700 . ?
C6 H6B 0.9700 . ?
C7 H7A 0.9700 . ?
C7 H7B 0.9700 . ?
C7 C8 1.513(3) . ?
C9 H9A 0.9700 . ?
C9 H9B 0.9700 . ?
C9 C10 1.513(3) . ?
C10 H10A 0.9700 . ?
C10 H10B 0.9700 . ?
C11 H11A 0.9700 . ?
C11 H11B 0.9700 . ?
C11 C12 1.502(3) . ?
C13 H13A 0.9700 . ?
C13 H13B 0.9700 . ?
C13 C14 1.520(3) . ?
C14 H14A 0.9700 . ?
C14 H14B 0.9700 . ?
C15 H15A 0.9700 . ?
C15 H15B 0.9700 . ?
C15 C16 1.510(3) . ?
S21 O21 1.5243(19) . ?
S21 C22 1.779(3) . ?
S21 C21 1.795(3) . ?
C22 H22A 0.9600 . ?
C22 H22B 0.9600 . ?
C22 H22C 0.9600 . ?
C21 H21A 0.9600 . ?
C21 H21B 0.9600 . ?
C21 H21C 0.9600 . ?
O12 H12A 0.78(2) . ?
O12 H12B 0.77(2) . ?
O14 H14C 0.82(2) . ?
O14 H14D 0.81(2) . ?
O13 H13C 0.80(2) . ?
O13 H13D 0.79(2) . ?
O11 H11C 0.83(2) . ?
O11 H11D 0.82(2) . ?
O11' H11E 0.8318 . ?
O11' H11F 0.8439 . ?

loop_
_geom_hbond_atom_site_label_D
_geom_hbond_atom_site_label_H
_geom_hbond_atom_site_label_A
_geom_hbond_distance_DH
_geom_hbond_distance_HA
_geom_hbond_distance_DA
_geom_hbond_angle_DHA
_geom_hbond_site_symmetry_A
_geom_hbond_publ_flag
O1 H1 S21 0.82 2.74 3.5333(18) 163.1 . yes
O1 H1 O21 0.82 1.73 2.538(3) 166.4 . yes
O4 H4 O11 0.79 1.90 2.675(3) 166.8 . yes
O4 H4 Cl2' 0.79 2.12 2.860(9) 156.9 . yes
O6 H6 O13 0.81 1.84 2.619(2) 161.8 . yes
O8 H8 Cl2 0.78(2) 2.27(3) 2.991(2) 154(3) . yes
O8 H8 O11' 0.78(2) 2.04(4) 2.79(3) 163(4) . yes
N2 H2 N1 0.84(3) 2.54(3) 2.964(3) 112(2) . yes
N2 H2 N3 0.84(3) 2.55(3) 2.957(2) 111(2) . yes
N4 H4A N3 0.86(3) 2.46(3) 2.928(3) 115(2) . yes
C1 H1A O1 0.97 2.54 3.034(3) 111.9 . yes
C2 H2A Cl1 0.97 2.77 3.727(2) 168.7 2_646 yes
C3 H3B Cl2' 0.97 2.72 3.599(9) 150.3 4_565 yes
C5 H5A O2 0.97 2.36 3.253(3) 152.6 4_666 yes
C5 H5B Cl1 0.97 2.71 3.566(2) 147.9 4_665 yes
C6 H6A Cl1 0.97 2.82 3.783(2) 173.9 2_646 yes
C9 H9A O5 0.97 2.63 3.132(3) 112.7 . yes
C10 H10A Cl1 0.97 2.77 3.732(2) 172.3 2_646 yes
C11 H11A O3 0.97 2.63 3.124(3) 111.7 . yes
C13 H13A O6 0.97 2.49 3.396(3) 156.1 4_565 yes
C13 H13A O7 0.97 2.64 3.125(3) 111.0 . yes
C13 H13B Cl1 0.97 2.76 3.595(2) 144.1 4_565 yes
C14 H14A Cl1 0.97 2.73 3.684(2) 169.6 2_646 yes
C14 H14B O12 0.97 2.59 3.475(3) 152.2 4_565 yes
C15 H15A O21 0.97 2.61 3.371(3) 135.1 4_566 yes
C22 H22A Cl1 0.96 2.76 3.688(3) 163.8 1_554 yes
C22 H22B O14 0.96 2.57 3.461(4) 154.0 3_666 yes
C22 H22C O2 0.96 2.56 3.289(4) 132.9 . yes
C21 H21A O7 0.96 2.58 3.496(4) 159.5 . yes
C21 H21C O3 0.96 2.57 3.275(3) 130.8 . yes
O12 H12A O13 0.78(2) 2.05(2) 2.819(3) 169(4) . yes
O12 H12B O11 0.77(2) 2.24(3) 2.956(3) 155(4) 3_766 yes
O12 H12B Cl2' 0.77(2) 2.43(3) 3.102(9) 148(4) 3_766 yes
O14 H14C Cl2 0.82(2) 2.33(2) 3.117(2) 164(4) . yes
O14 H14C O11' 0.82(2) 2.22(4) 3.02(3) 168(4) . yes
O14 H14D Cl2 0.81(2) 2.32(3) 3.092(2) 159(4) 3_666 yes
O14 H14D O11' 0.81(2) 2.31(4) 3.12(3) 171(4) 3_666 yes
O13 H13C Cl1 0.80(2) 2.24(2) 3.0276(17) 169(3) . yes
O13 H13D O14 0.79(2) 1.90(2) 2.685(3) 175(4) . yes
O11 H11C O12 0.83(2) 1.96(2) 2.792(3) 175(4) . yes
O11 H11D Cl2 0.82(2) 2.31(2) 3.104(3) 162(4) 1_655 yes
O11' H11E O14 0.83 2.46 3.12(3) 137.2 3_666 yes
O11' H11F Cl2' 0.84 2.53 3.16(3) 132.1 1_455 yes

loop_
_geom_torsion_atom_site_label_1
_geom_torsion_atom_site_label_2
_geom_torsion_atom_site_label_3
_geom_torsion_atom_site_label_4
_geom_torsion
_geom_torsion_site_symmetry_1
_geom_torsion_site_symmetry_2
_geom_torsion_site_symmetry_3
_geom_torsion_site_symmetry_4
_geom_torsion_publ_flag
N1 C1 C2 N2 -59.8(2) . . . . ?
N1 C3 C4 O1 7.0(3) . . . . ?
N1 C3 C4 O2 -173.0(2) . . . . ?
N2 C5 C6 N3 -56.7(2) . . . . ?
N2 C7 C8 O3 2.3(3) . . . . ?
N2 C7 C8 O4 -176.16(17) . . . . ?
N3 C9 C10 N4 -58.0(2) . . . . ?
N3 C11 C12 O5 10.8(3) . . . . ?
N3 C11 C12 O6 -170.06(17) . . . . ?
N4 C13 C14 N1 -59.3(2) . . . . ?
N4 C15 C16 O7 6.3(3) . . . . ?
N4 C15 C16 O8 -173.48(18) . . . . ?
C1 N1 C3 C4 -79.7(2) . . . . ?
C1 N1 C14 C13 166.30(17) . . . . ?
C2 N2 C5 C6 -76.5(2) . . . . ?
C2 N2 C7 C8 153.58(17) . . . . ?
C3 N1 C1 C2 157.75(18) . . . . ?
C3 N1 C14 C13 -72.5(2) . . . . ?
C5 N2 C2 C1 160.09(17) . . . . ?
C5 N2 C7 C8 -81.9(2) . . . . ?
C6 N3 C9 C10 -83.2(2) . . . . ?
C6 N3 C11 C12 158.39(17) . . . . ?
C7 N2 C2 C1 -75.9(2) . . . . ?
C7 N2 C5 C6 158.56(18) . . . . ?
C9 N3 C6 C5 167.05(16) . . . . ?
C9 N3 C11 C12 -79.2(2) . . . . ?
C10 N4 C13 C14 -77.0(2) . . . . ?
C10 N4 C15 C16 154.89(18) . . . . ?
C11 N3 C6 C5 -70.6(2) . . . . ?
C11 N3 C9 C10 154.23(17) . . . . ?
C13 N4 C10 C9 159.27(17) . . . . ?
C13 N4 C15 C16 -80.3(2) . . . . ?
C14 N1 C1 C2 -80.8(2) . . . . ?
C14 N1 C3 C4 158.90(18) . . . . ?
C15 N4 C10 C9 -76.4(2) . . . . ?
C15 N4 C13 C14 158.60(18) . . . . ?

loop_
_twin_individual_id
_twin_individual_mass_fraction_refined
_oxdiff_twin_reflns_isolated
_oxdiff_twin_reflns_overlapped
_twin_individual_twin_lattice_type
_twin_individual_twin_matrix_11
_twin_individual_twin_matrix_12
_twin_individual_twin_matrix_13
_twin_individual_twin_matrix_21
_twin_individual_twin_matrix_22
_twin_individual_twin_matrix_23
_twin_individual_twin_matrix_31
_twin_individual_twin_matrix_32
_twin_individual_twin_matrix_33
1 0.75035 10785 31103 ref 1.0000 0.0000 0.0000 0.0000 1.0000 0.0000 0.0000 0.0000 1.0000
2 0.24965 0 31103 nmt 0.9999 -0.0022 -0.0244 0.0082 1.0002 -0.0117 0.0287 0.0029 0.9998

loop_
_exptl_oxdiff_crystal_face_indexfrac_h
_exptl_oxdiff_crystal_face_indexfrac_k
_exptl_oxdiff_crystal_face_indexfrac_l
_exptl_oxdiff_crystal_face_x
_exptl_oxdiff_crystal_face_y
_exptl_oxdiff_crystal_face_z
-0.0020 1.0004 0.0028 0.0418 -0.0570 0.0154
0.0020 -1.0004 -0.0028 -0.0418 0.0570 -0.0154
1.0249 0.0190 -0.9706 -0.1520 -0.1093 0.0084
-1.9723 -1.0040 -1.0626 0.0790 0.0692 -0.2963
1.9472 0.9925 2.0629 -0.0179 -0.0004 0.3844
-0.0523 0.9775 2.0035 0.1639 0.0807 0.1916
-0.9475 -0.9850 -2.0332 -0.0730 -0.0401 -0.2880
